data_4063429
loop_
_publ_author_name
'Shima, Takanori'
'Namura, Kyo'
'Kameo, Hajime'
'Kakuta, Satoshi'
'Suzuki, Hiroharu'

_publ_contact_author_address
;
       Hiroharu Suzuki
    Department of Applied Chemistry,
       Graduate School of Science and Engineering,
       Tokyo Institute of Technology,
       O-okayama, Meguro-ku, Tokyo
       152-8552, Japan 

;
_publ_contact_author_email hiroharu@o.cc.titech.ac.jp
_publ_contact_author_fax '+81 3 5734 3913'
_publ_contact_author_phone '+81 3 5734 2148'
_publ_section_title
;
 Synthesis and Structure of a Novel Ruthenium Hydrido Bis(dihydrogen)
 Complex with 1,4,7-Trimethyl-1,4,7-triazacyclononane Ligand: A Useful
 Precursor for Synthesis of Heterometallic Complexes
;
_journal_issue 2
_journal_name_full Organometallics
_journal_page_first 337
_journal_paper_doi 10.1021/om900692j
_journal_volume 29
_journal_year 2010
_chemical_formula_sum 'C61 H73 B Ir N3 P Ru'
_chemical_formula_weight 1183.27
_chemical_name_systematic
; 
 ? 
;
_space_group_IT_number 2
_symmetry_cell_setting triclinic
_symmetry_space_group_name_Hall '-P 1'
_symmetry_space_group_name_H-M 'P -1'
_atom_sites_solution_hydrogens geom
_atom_sites_solution_primary direct
_atom_sites_solution_secondary difmap
_audit_creation_method SHELXL-97
_cell_angle_alpha 114.322(4)
_cell_angle_beta 92.068(2)
_cell_angle_gamma 99.0750(10)
_cell_formula_units_Z 2
_cell_length_a 14.1656(10)
_cell_length_b 14.5411(8)
_cell_length_c 15.0940(8)
_cell_measurement_temperature 243(2)
_cell_volume 2780.0(3)
_computing_cell_refinement PROCESS-AUTO
_computing_data_collection 'PROCESS-AUTO (Rigaku, 1998)'
_computing_data_reduction 'SHELXS-97 (Sheldrick, 1990)'
_computing_molecular_graphics 'ORTEX (P.McArdle, 1995)'
_computing_publication_material SHELXL-97
_computing_structure_refinement 'SHELXL-97 (Sheldrick, 1997)'
_computing_structure_solution SHELXS-97
_diffrn_ambient_temperature 243(2)
_diffrn_detector_area_resol_mean 10
_diffrn_measured_fraction_theta_full 0.922
_diffrn_measured_fraction_theta_max 0.922
_diffrn_measurement_device_type 'Rigaku R-AXIS RAPID Imaging Plate'
_diffrn_measurement_method \w
_diffrn_radiation_monochromator graphite
_diffrn_radiation_source 'Rigaku Rotating Anode Ultrax18'
_diffrn_radiation_type MoK\a
_diffrn_radiation_wavelength 0.71069
_diffrn_reflns_av_R_equivalents 0.0359
_diffrn_reflns_av_sigmaI/netI 0.0314
_diffrn_reflns_limit_h_max 18
_diffrn_reflns_limit_h_min -18
_diffrn_reflns_limit_k_max 18
_diffrn_reflns_limit_k_min -18
_diffrn_reflns_limit_l_max 19
_diffrn_reflns_limit_l_min -19
_diffrn_reflns_number 18579
_diffrn_reflns_theta_full 27.48
_diffrn_reflns_theta_max 27.48
_diffrn_reflns_theta_min 1.46
_exptl_absorpt_coefficient_mu 2.731
_exptl_absorpt_correction_T_max 0.6111
_exptl_absorpt_correction_T_min 0.3421
_exptl_absorpt_correction_type numerical
_exptl_crystal_colour brown
_exptl_crystal_density_diffrn 1.414
_exptl_crystal_density_method 'not measured'
_exptl_crystal_description block
_exptl_crystal_F_000 1202
_exptl_crystal_size_max 0.50
_exptl_crystal_size_mid 0.30
_exptl_crystal_size_min 0.20
_refine_diff_density_max 4.131
_refine_diff_density_min -2.066
_refine_diff_density_rms 0.186
_refine_ls_extinction_coef 0.0090(5)
_refine_ls_extinction_expression Fc^*^=kFc[1+0.001xFc^2^\l^3^/sin(2\q)]^-1/4^
_refine_ls_extinction_method SHELXL
_refine_ls_goodness_of_fit_ref 1.051
_refine_ls_hydrogen_treatment mixed
_refine_ls_matrix_type full
_refine_ls_number_parameters 625
_refine_ls_number_reflns 11767
_refine_ls_number_restraints 0
_refine_ls_restrained_S_all 1.051
_refine_ls_R_factor_all 0.0491
_refine_ls_R_factor_gt 0.0465
_refine_ls_shift/su_max 0.011
_refine_ls_shift/su_mean 0.000
_refine_ls_structure_factor_coef Fsqd
_refine_ls_weighting_details 'calc w=1/[\s^2^(Fo^2^)+(0.0882P)^2^+7.2222P] where P=(Fo^2^+2Fc^2^)/3'
_refine_ls_weighting_scheme calc
_refine_ls_wR_factor_gt 0.1306
_refine_ls_wR_factor_ref 0.1325
_reflns_number_gt 11056
_reflns_number_total 11767
_reflns_threshold_expression >2sigma(I)
_cod_data_source_file om900692j_si_002.cif
_cod_data_source_block complex5BPh4
_cod_original_sg_symbol_H-M P-1
_cod_database_code 4063429

loop_
_symmetry_equiv_pos_as_xyz
'x, y, z'
'-x, -y, -z'

loop_
_atom_site_label
_atom_site_type_symbol
_atom_site_fract_x
_atom_site_fract_y
_atom_site_fract_z
_atom_site_U_iso_or_equiv
_atom_site_adp_type
_atom_site_occupancy
_atom_site_symmetry_multiplicity
_atom_site_calc_flag
_atom_site_refinement_flags
_atom_site_disorder_assembly
_atom_site_disorder_group
Ir1 Ir 0.211171(12) 0.382760(13) 0.354274(12) 0.02529(9) Uani 1 1 d . . .
Ru1 Ru 0.29011(2) 0.34194(3) 0.18924(2) 0.02246(10) Uani 1 1 d . . .
P1 P 0.17722(9) 0.38174(9) 0.10443(9) 0.0261(2) Uani 1 1 d . . .
N1 N 0.3867(3) 0.3129(3) 0.2804(3) 0.0311(9) Uani 1 1 d . . .
N2 N 0.4268(3) 0.3972(3) 0.1460(3) 0.0304(8) Uani 1 1 d . . .
N3 N 0.3189(3) 0.1971(3) 0.0826(3) 0.0323(9) Uani 1 1 d . . .
C1 C 0.0623(4) 0.4206(4) 0.3848(4) 0.0336(10) Uani 1 1 d . . .
C2 C 0.1354(4) 0.4992(4) 0.4543(3) 0.0309(10) Uani 1 1 d . . .
C3 C 0.1862(4) 0.4544(4) 0.5066(4) 0.0347(11) Uani 1 1 d . . .
C4 C 0.1457(4) 0.3481(4) 0.4672(4) 0.0360(11) Uani 1 1 d . . .
C5 C 0.0708(4) 0.3264(4) 0.3900(4) 0.0355(11) Uani 1 1 d . . .
C6 C -0.0158(4) 0.4356(6) 0.3250(4) 0.0468(14) Uani 1 1 d . . .
H6A H -0.0229 0.3831 0.2584 0.070 Uiso 1 1 calc R . .
H6B H 0.0010 0.5029 0.3250 0.070 Uiso 1 1 calc R . .
H6C H -0.0759 0.4305 0.3530 0.070 Uiso 1 1 calc R . .
C7 C 0.1525(5) 0.6104(4) 0.4741(4) 0.0420(12) Uani 1 1 d . . .
H7A H 0.2199 0.6403 0.4966 0.063 Uiso 1 1 calc R . .
H7B H 0.1135 0.6460 0.5241 0.063 Uiso 1 1 calc R . .
H7C H 0.1352 0.6170 0.4145 0.063 Uiso 1 1 calc R . .
C8 C 0.2629(5) 0.5097(5) 0.5909(4) 0.0450(13) Uani 1 1 d . . .
H8A H 0.2915 0.5752 0.5916 0.067 Uiso 1 1 calc R . .
H8B H 0.3120 0.4685 0.5844 0.067 Uiso 1 1 calc R . .
H8C H 0.2350 0.5213 0.6515 0.067 Uiso 1 1 calc R . .
C9 C 0.1693(6) 0.2719(5) 0.5040(5) 0.0534(16) Uani 1 1 d . . .
H9A H 0.1496 0.2028 0.4527 0.080 Uiso 1 1 calc R . .
H9B H 0.1354 0.2782 0.5603 0.080 Uiso 1 1 calc R . .
H9C H 0.2380 0.2853 0.5226 0.080 Uiso 1 1 calc R . .
C10 C 0.0079(5) 0.2235(5) 0.3319(5) 0.0506(15) Uani 1 1 d . . .
H10A H 0.0474 0.1713 0.3094 0.076 Uiso 1 1 calc R . .
H10B H -0.0270 0.2246 0.2760 0.076 Uiso 1 1 calc R . .
H10C H -0.0375 0.2080 0.3727 0.076 Uiso 1 1 calc R . .
C11 C 0.3468(4) 0.3567(5) 0.3763(4) 0.0404(13) Uani 1 1 d . . .
H11A H 0.3889 0.4214 0.4203 0.049 Uiso 1 1 calc R . .
H11B H 0.3439 0.3087 0.4068 0.049 Uiso 1 1 calc R . .
C12 C 0.2325(5) 0.1209(4) 0.0255(4) 0.0423(13) Uani 1 1 d . . .
H12A H 0.1918 0.1048 0.0695 0.063 Uiso 1 1 calc R . .
H12B H 0.2517 0.0588 -0.0200 0.063 Uiso 1 1 calc R . .
H12C H 0.1973 0.1489 -0.0106 0.063 Uiso 1 1 calc R . .
C13 C 0.4323(5) 0.4854(5) 0.1205(6) 0.0493(15) Uani 1 1 d . . .
H13A H 0.3941 0.4640 0.0583 0.074 Uiso 1 1 calc R . .
H13B H 0.4987 0.5101 0.1155 0.074 Uiso 1 1 calc R . .
H13C H 0.4076 0.5400 0.1709 0.074 Uiso 1 1 calc R . .
C14 C 0.3700(5) 0.2000(5) 0.2434(5) 0.0487(15) Uani 1 1 d . . .
H14A H 0.3075 0.1757 0.2598 0.058 Uiso 1 1 calc R . .
H14B H 0.4198 0.1806 0.2754 0.058 Uiso 1 1 calc R . .
C15 C 0.3718(5) 0.1498(5) 0.1354(5) 0.0494(15) Uani 1 1 d . . .
H15A H 0.3429 0.0768 0.1110 0.059 Uiso 1 1 calc R . .
H15B H 0.4388 0.1546 0.1209 0.059 Uiso 1 1 calc R . .
C16 C 0.3797(6) 0.2207(5) 0.0143(5) 0.0549(17) Uani 1 1 d . . .
H16A H 0.4070 0.1604 -0.0243 0.066 Uiso 1 1 calc R . .
H16B H 0.3396 0.2349 -0.0311 0.066 Uiso 1 1 calc R . .
C17 C 0.4584(5) 0.3093(5) 0.0650(5) 0.0490(15) Uani 1 1 d . . .
H17A H 0.4850 0.3331 0.0174 0.059 Uiso 1 1 calc R . .
H17B H 0.5098 0.2874 0.0923 0.059 Uiso 1 1 calc R . .
C18 C 0.4941(4) 0.4330(6) 0.2366(5) 0.0484(15) Uani 1 1 d . . .
H18A H 0.5601 0.4468 0.2213 0.058 Uiso 1 1 calc R . .
H18B H 0.4803 0.4978 0.2848 0.058 Uiso 1 1 calc R . .
C19 C 0.4881(4) 0.3582(6) 0.2805(5) 0.0510(15) Uani 1 1 d . . .
H19A H 0.5223 0.3033 0.2435 0.061 Uiso 1 1 calc R . .
H19B H 0.5194 0.3929 0.3479 0.061 Uiso 1 1 calc R . .
C20 C 0.0610(4) 0.2911(4) 0.0556(4) 0.0353(11) Uani 1 1 d . . .
C21 C 0.0013(4) 0.2891(6) -0.0207(5) 0.0516(16) Uani 1 1 d . . .
H21 H 0.0173 0.3386 -0.0454 0.062 Uiso 1 1 calc R . .
C22 C -0.0822(5) 0.2141(7) -0.0611(6) 0.063(2) Uani 1 1 d . . .
H22 H -0.1217 0.2131 -0.1130 0.075 Uiso 1 1 calc R . .
C23 C -0.1069(5) 0.1418(6) -0.0250(5) 0.0585(19) Uani 1 1 d . . .
H23 H -0.1617 0.0897 -0.0538 0.070 Uiso 1 1 calc R . .
C24 C -0.0510(5) 0.1462(6) 0.0531(5) 0.0535(16) Uani 1 1 d . . .
H24 H -0.0699 0.0992 0.0801 0.064 Uiso 1 1 calc R . .
C25 C 0.0328(4) 0.2189(4) 0.0930(4) 0.0397(12) Uani 1 1 d . . .
H25 H 0.0711 0.2196 0.1456 0.048 Uiso 1 1 calc R . .
C26 C 0.2047(4) 0.3979(4) -0.0090(4) 0.0324(10) Uani 1 1 d . . .
C27 C 0.2063(4) 0.3109(5) -0.0967(4) 0.0391(12) Uani 1 1 d . . .
H27 H 0.1920 0.2451 -0.0977 0.047 Uiso 1 1 calc R . .
C28 C 0.2282(5) 0.3204(6) -0.1805(4) 0.0460(14) Uani 1 1 d . . .
H28 H 0.2268 0.2610 -0.2386 0.055 Uiso 1 1 calc R . .
C29 C 0.2520(5) 0.4151(6) -0.1808(5) 0.0560(17) Uani 1 1 d . . .
H29 H 0.2684 0.4206 -0.2384 0.067 Uiso 1 1 calc R . .
C30 C 0.2519(6) 0.5032(6) -0.0960(5) 0.0576(18) Uani 1 1 d . . .
H30 H 0.2679 0.5684 -0.0962 0.069 Uiso 1 1 calc R . .
C31 C 0.2278(5) 0.4945(5) -0.0101(5) 0.0452(13) Uani 1 1 d . . .
H31 H 0.2272 0.5540 0.0471 0.054 Uiso 1 1 calc R . .
C32 C 0.1409(4) 0.5073(4) 0.1720(4) 0.0358(11) Uani 1 1 d . . .
C33 C 0.0486(5) 0.5246(6) 0.1579(5) 0.0467(14) Uani 1 1 d . . .
H33 H 0.0005 0.4698 0.1158 0.056 Uiso 1 1 calc R . .
C34 C 0.0271(6) 0.6212(7) 0.2050(6) 0.0605(19) Uani 1 1 d . . .
H34 H -0.0363 0.6307 0.1973 0.073 Uiso 1 1 calc R . .
C35 C 0.0960(8) 0.7025(7) 0.2620(6) 0.080(3) Uani 1 1 d . . .
H35 H 0.0811 0.7686 0.2903 0.096 Uiso 1 1 calc R . .
C36 C 0.1905(6) 0.6886(5) 0.2794(5) 0.0568(18) Uani 1 1 d . . .
H36 H 0.2384 0.7444 0.3203 0.068 Uiso 1 1 calc R . .
C37 C 0.2103(5) 0.5901(4) 0.2342(4) 0.0393(12) Uani 1 1 d . . .
H37 H 0.2723 0.5793 0.2461 0.047 Uiso 1 1 calc R . .
C38 C 0.6604(4) 0.1120(4) 0.2216(3) 0.0287(9) Uani 1 1 d . . .
C39 C 0.6053(4) 0.0735(4) 0.1300(4) 0.0319(10) Uani 1 1 d . . .
H39 H 0.5569 0.0149 0.1122 0.038 Uiso 1 1 calc R . .
C40 C 0.6190(4) 0.1180(4) 0.0647(4) 0.0351(11) Uani 1 1 d . . .
H40 H 0.5807 0.0888 0.0040 0.042 Uiso 1 1 calc R . .
C41 C 0.6884(4) 0.2049(5) 0.0882(4) 0.0403(12) Uani 1 1 d . . .
H41 H 0.6972 0.2360 0.0447 0.048 Uiso 1 1 calc R . .
C42 C 0.7449(4) 0.2454(5) 0.1775(5) 0.0447(13) Uani 1 1 d . . .
H42 H 0.7927 0.3045 0.1949 0.054 Uiso 1 1 calc R . .
C43 C 0.7311(4) 0.1991(4) 0.2412(4) 0.0375(11) Uani 1 1 d . . .
H43 H 0.7713 0.2275 0.3006 0.045 Uiso 1 1 calc R . .
C44 C 0.5709(4) -0.0481(4) 0.2548(4) 0.0318(10) Uani 1 1 d . . .
C45 C 0.5951(4) -0.1440(4) 0.2374(4) 0.0357(11) Uani 1 1 d . . .
H45 H 0.6591 -0.1463 0.2540 0.043 Uiso 1 1 calc R . .
C46 C 0.5284(5) -0.2349(4) 0.1968(4) 0.0442(13) Uani 1 1 d . . .
H46 H 0.5481 -0.2972 0.1858 0.053 Uiso 1 1 calc R . .
C47 C 0.4344(5) -0.2355(5) 0.1725(5) 0.0479(15) Uani 1 1 d . . .
H47 H 0.3896 -0.2977 0.1445 0.057 Uiso 1 1 calc R . .
C48 C 0.4055(4) -0.1426(5) 0.1897(5) 0.0449(13) Uani 1 1 d . . .
H48 H 0.3410 -0.1412 0.1743 0.054 Uiso 1 1 calc R . .
C49 C 0.4736(4) -0.0528(4) 0.2298(4) 0.0396(12) Uani 1 1 d . . .
H49 H 0.4532 0.0092 0.2411 0.048 Uiso 1 1 calc R . .
C50 C 0.7545(4) 0.0449(4) 0.3301(4) 0.0349(11) Uani 1 1 d . . .
C51 C 0.7984(5) 0.0786(6) 0.4258(5) 0.0524(16) Uani 1 1 d . . .
H51 H 0.7675 0.1180 0.4787 0.063 Uiso 1 1 calc R . .
C52 C 0.8865(6) 0.0553(8) 0.4445(7) 0.075(2) Uani 1 1 d . . .
H52 H 0.9129 0.0782 0.5097 0.090 Uiso 1 1 calc R . .
C53 C 0.9351(6) 0.0005(7) 0.3713(8) 0.070(2) Uani 1 1 d . . .
H53 H 0.9946 -0.0146 0.3850 0.084 Uiso 1 1 calc R . .
C54 C 0.8954(5) -0.0326(5) 0.2761(7) 0.0609(19) Uani 1 1 d . . .
H54 H 0.9275 -0.0711 0.2240 0.073 Uiso 1 1 calc R . .
C55 C 0.8085(5) -0.0092(5) 0.2576(5) 0.0479(14) Uani 1 1 d . . .
H55 H 0.7840 -0.0312 0.1919 0.057 Uiso 1 1 calc R . .
C56 C 0.6054(4) 0.1383(4) 0.3990(4) 0.0303(10) Uani 1 1 d . . .
C57 C 0.5780(5) 0.1037(5) 0.4708(4) 0.0432(13) Uani 1 1 d . . .
H57 H 0.5812 0.0357 0.4592 0.052 Uiso 1 1 calc R . .
C58 C 0.5464(5) 0.1657(5) 0.5578(4) 0.0513(16) Uani 1 1 d . . .
H58 H 0.5319 0.1404 0.6048 0.062 Uiso 1 1 calc R . .
C59 C 0.5364(5) 0.2646(5) 0.5752(5) 0.0502(15) Uani 1 1 d . . .
H59 H 0.5137 0.3066 0.6332 0.060 Uiso 1 1 calc R . .
C60 C 0.5606(5) 0.3006(5) 0.5058(5) 0.0496(15) Uani 1 1 d . . .
H60 H 0.5540 0.3676 0.5164 0.060 Uiso 1 1 calc R . .
C61 C 0.5944(4) 0.2384(4) 0.4203(4) 0.0367(11) Uani 1 1 d . . .
H61 H 0.6106 0.2652 0.3746 0.044 Uiso 1 1 calc R . .
B1 B 0.6477(4) 0.0622(4) 0.3012(4) 0.0297(11) Uani 1 1 d . . .
H1 H 0.287(7) 0.468(8) 0.298(8) 0.09(3) Uiso 1 1 d . . .

loop_
_atom_site_aniso_label
_atom_site_aniso_U_11
_atom_site_aniso_U_22
_atom_site_aniso_U_33
_atom_site_aniso_U_23
_atom_site_aniso_U_13
_atom_site_aniso_U_12
Ir1 0.02568(12) 0.02639(12) 0.02090(12) 0.00707(8) 0.00346(6) 0.00499(7)
Ru1 0.02343(19) 0.02088(18) 0.02176(18) 0.00713(14) 0.00404(13) 0.00558(13)
P1 0.0257(6) 0.0273(6) 0.0250(6) 0.0108(5) 0.0022(4) 0.0049(4)
N1 0.028(2) 0.036(2) 0.032(2) 0.0144(18) 0.0060(16) 0.0120(17)
N2 0.028(2) 0.032(2) 0.033(2) 0.0139(18) 0.0088(16) 0.0078(16)
N3 0.039(2) 0.029(2) 0.030(2) 0.0102(17) 0.0098(17) 0.0129(17)
C1 0.029(2) 0.044(3) 0.024(2) 0.011(2) 0.0069(18) 0.006(2)
C2 0.035(3) 0.032(2) 0.021(2) 0.0045(19) 0.0078(18) 0.0108(19)
C3 0.040(3) 0.038(3) 0.022(2) 0.009(2) 0.0052(19) 0.005(2)
C4 0.041(3) 0.041(3) 0.027(2) 0.015(2) 0.011(2) 0.009(2)
C5 0.035(3) 0.040(3) 0.029(3) 0.012(2) 0.0098(19) 0.004(2)
C6 0.032(3) 0.076(4) 0.032(3) 0.021(3) 0.007(2) 0.015(3)
C7 0.056(4) 0.033(3) 0.035(3) 0.011(2) 0.011(2) 0.016(2)
C8 0.045(3) 0.051(3) 0.030(3) 0.010(2) -0.006(2) 0.008(3)
C9 0.074(5) 0.052(4) 0.048(4) 0.033(3) 0.013(3) 0.015(3)
C10 0.047(3) 0.047(3) 0.046(3) 0.014(3) 0.009(3) -0.009(3)
C11 0.038(3) 0.063(4) 0.028(3) 0.020(3) 0.009(2) 0.024(3)
C12 0.053(3) 0.025(2) 0.038(3) 0.003(2) -0.001(2) 0.009(2)
C13 0.038(3) 0.049(3) 0.073(4) 0.038(3) 0.011(3) 0.004(2)
C14 0.069(4) 0.039(3) 0.046(3) 0.023(3) 0.004(3) 0.023(3)
C15 0.071(4) 0.034(3) 0.042(3) 0.010(2) 0.002(3) 0.026(3)
C16 0.067(4) 0.052(4) 0.040(3) 0.012(3) 0.029(3) 0.014(3)
C17 0.052(4) 0.047(3) 0.045(3) 0.015(3) 0.026(3) 0.011(3)
C18 0.029(3) 0.061(4) 0.059(4) 0.034(3) -0.006(2) -0.006(2)
C19 0.030(3) 0.072(4) 0.054(4) 0.033(3) -0.003(2) 0.002(3)
C20 0.032(3) 0.041(3) 0.031(3) 0.015(2) 0.0004(19) 0.001(2)
C21 0.038(3) 0.074(4) 0.048(4) 0.038(3) -0.009(3) -0.006(3)
C22 0.040(3) 0.090(6) 0.051(4) 0.033(4) -0.014(3) -0.013(3)
C23 0.041(3) 0.070(5) 0.046(4) 0.015(3) -0.003(3) -0.015(3)
C24 0.047(4) 0.053(4) 0.053(4) 0.023(3) 0.002(3) -0.012(3)
C25 0.037(3) 0.042(3) 0.034(3) 0.014(2) 0.001(2) -0.003(2)
C26 0.032(2) 0.035(3) 0.033(3) 0.017(2) 0.0017(19) 0.0031(19)
C27 0.045(3) 0.044(3) 0.035(3) 0.020(2) 0.006(2) 0.014(2)
C28 0.050(3) 0.063(4) 0.033(3) 0.023(3) 0.010(2) 0.025(3)
C29 0.058(4) 0.078(5) 0.043(4) 0.039(4) 0.013(3) 0.009(3)
C30 0.075(5) 0.054(4) 0.053(4) 0.039(3) 0.005(3) -0.007(3)
C31 0.056(4) 0.041(3) 0.040(3) 0.022(3) 0.003(3) 0.001(3)
C32 0.042(3) 0.039(3) 0.036(3) 0.020(2) 0.009(2) 0.019(2)
C33 0.043(3) 0.062(4) 0.051(4) 0.034(3) 0.013(3) 0.026(3)
C34 0.066(5) 0.069(5) 0.070(5) 0.040(4) 0.025(4) 0.046(4)
C35 0.139(9) 0.068(5) 0.063(5) 0.037(4) 0.041(5) 0.073(6)
C36 0.090(5) 0.036(3) 0.046(4) 0.013(3) 0.016(3) 0.027(3)
C37 0.054(3) 0.029(2) 0.037(3) 0.013(2) 0.009(2) 0.016(2)
C38 0.030(2) 0.028(2) 0.025(2) 0.0068(18) 0.0017(17) 0.0059(18)
C39 0.032(2) 0.029(2) 0.028(2) 0.0056(19) -0.0009(18) 0.0062(19)
C40 0.033(3) 0.041(3) 0.025(2) 0.005(2) -0.0018(18) 0.015(2)
C41 0.049(3) 0.042(3) 0.032(3) 0.017(2) 0.006(2) 0.010(2)
C42 0.041(3) 0.045(3) 0.042(3) 0.018(3) 0.000(2) -0.008(2)
C43 0.034(3) 0.042(3) 0.028(3) 0.012(2) -0.0049(19) -0.004(2)
C44 0.040(3) 0.028(2) 0.024(2) 0.0082(19) 0.0052(19) 0.0052(19)
C45 0.042(3) 0.027(2) 0.036(3) 0.010(2) 0.008(2) 0.007(2)
C46 0.060(4) 0.029(3) 0.038(3) 0.008(2) 0.019(3) 0.009(2)
C47 0.059(4) 0.031(3) 0.038(3) 0.007(2) 0.006(3) -0.010(2)
C48 0.038(3) 0.046(3) 0.048(3) 0.021(3) 0.000(2) -0.003(2)
C49 0.040(3) 0.029(2) 0.045(3) 0.012(2) 0.001(2) 0.004(2)
C50 0.035(3) 0.031(2) 0.039(3) 0.016(2) -0.002(2) 0.004(2)
C51 0.047(3) 0.071(4) 0.043(3) 0.030(3) -0.005(3) 0.008(3)
C52 0.064(5) 0.109(7) 0.068(5) 0.055(5) -0.016(4) 0.015(5)
C53 0.044(4) 0.083(6) 0.104(7) 0.058(5) -0.003(4) 0.020(4)
C54 0.044(4) 0.042(3) 0.088(6) 0.017(4) 0.004(3) 0.015(3)
C55 0.042(3) 0.043(3) 0.044(3) 0.004(3) -0.002(2) 0.010(2)
C56 0.034(2) 0.026(2) 0.027(2) 0.0089(19) -0.0003(18) 0.0031(18)
C57 0.061(4) 0.034(3) 0.035(3) 0.013(2) 0.012(3) 0.010(3)
C58 0.074(4) 0.045(3) 0.030(3) 0.012(3) 0.018(3) 0.006(3)
C59 0.067(4) 0.038(3) 0.034(3) 0.002(2) 0.017(3) 0.010(3)
C60 0.071(4) 0.031(3) 0.042(3) 0.008(2) 0.010(3) 0.018(3)
C61 0.049(3) 0.030(2) 0.030(3) 0.012(2) 0.003(2) 0.006(2)
B1 0.032(3) 0.026(2) 0.029(3) 0.009(2) -0.001(2) 0.006(2)

loop_
_atom_type_symbol
_atom_type_description
_atom_type_scat_dispersion_real
_atom_type_scat_dispersion_imag
_atom_type_scat_source
C C 0.0033 0.0016 'International Tables Vol C Tables 4.2.6.8 and 6.1.1.4'
H H 0.0000 0.0000 'International Tables Vol C Tables 4.2.6.8 and 6.1.1.4'
N N 0.0061 0.0033 'International Tables Vol C Tables 4.2.6.8 and 6.1.1.4'
B B 0.0013 0.0007 'International Tables Vol C Tables 4.2.6.8 and 6.1.1.4'
P P 0.1023 0.0942 'International Tables Vol C Tables 4.2.6.8 and 6.1.1.4'
Ru Ru -1.2594 0.8363 'International Tables Vol C Tables 4.2.6.8 and 6.1.1.4'
Ir Ir -1.4442 7.9887 'International Tables Vol C Tables 4.2.6.8 and 6.1.1.4'

loop_
_geom_angle_atom_site_label_1
_geom_angle_atom_site_label_2
_geom_angle_atom_site_label_3
_geom_angle
_geom_angle_site_symmetry_1
_geom_angle_site_symmetry_3
_geom_angle_publ_flag
C11 Ir1 C3 97.6(2) . . ?
C11 Ir1 C4 99.0(2) . . ?
C3 Ir1 C4 38.2(2) . . ?
C11 Ir1 C5 131.8(2) . . ?
C3 Ir1 C5 64.1(2) . . ?
C4 Ir1 C5 38.6(2) . . ?
C11 Ir1 C2 129.1(2) . . ?
C3 Ir1 C2 38.60(19) . . ?
C4 Ir1 C2 63.7(2) . . ?
C5 Ir1 C2 62.9(2) . . ?
C11 Ir1 C1 160.2(2) . . ?
C3 Ir1 C1 63.29(19) . . ?
C4 Ir1 C1 63.1(2) . . ?
C5 Ir1 C1 37.1(2) . . ?
C2 Ir1 C1 37.05(18) . . ?
C11 Ir1 Ru1 72.41(15) . . ?
C3 Ir1 Ru1 161.92(15) . . ?
C4 Ir1 Ru1 155.95(15) . . ?
C5 Ir1 Ru1 133.81(14) . . ?
C2 Ir1 Ru1 139.06(13) . . ?
C1 Ir1 Ru1 127.37(13) . . ?
N1 Ru1 N3 81.39(17) . . ?
N1 Ru1 N2 80.92(16) . . ?
N3 Ru1 N2 80.06(16) . . ?
N1 Ru1 P1 173.98(12) . . ?
N3 Ru1 P1 103.68(12) . . ?
N2 Ru1 P1 103.00(12) . . ?
N1 Ru1 Ir1 74.71(11) . . ?
N3 Ru1 Ir1 129.69(12) . . ?
N2 Ru1 Ir1 136.37(12) . . ?
P1 Ru1 Ir1 99.40(3) . . ?
C20 P1 C32 103.3(3) . . ?
C20 P1 C26 98.3(2) . . ?
C32 P1 C26 97.8(2) . . ?
C20 P1 Ru1 117.97(18) . . ?
C32 P1 Ru1 115.52(18) . . ?
C26 P1 Ru1 120.49(17) . . ?
C14 N1 C19 112.7(5) . . ?
C14 N1 C11 109.0(5) . . ?
C19 N1 C11 115.2(5) . . ?
C14 N1 Ru1 105.1(3) . . ?
C19 N1 Ru1 112.5(4) . . ?
C11 N1 Ru1 101.4(3) . . ?
C13 N2 C18 106.3(5) . . ?
C13 N2 C17 109.9(5) . . ?
C18 N2 C17 109.7(5) . . ?
C13 N2 Ru1 118.1(3) . . ?
C18 N2 Ru1 102.5(3) . . ?
C17 N2 Ru1 109.9(3) . . ?
C12 N3 C16 108.6(5) . . ?
C12 N3 C15 107.6(5) . . ?
C16 N3 C15 110.1(5) . . ?
C12 N3 Ru1 114.9(3) . . ?
C16 N3 Ru1 107.2(4) . . ?
C15 N3 Ru1 108.5(3) . . ?
C2 C1 C5 107.4(5) . . ?
C2 C1 C6 126.5(5) . . ?
C5 C1 C6 125.8(5) . . ?
C2 C1 Ir1 68.9(3) . . ?
C5 C1 Ir1 68.5(3) . . ?
C6 C1 Ir1 132.7(4) . . ?
C1 C2 C3 108.6(5) . . ?
C1 C2 C7 125.7(5) . . ?
C3 C2 C7 125.6(5) . . ?
C1 C2 Ir1 74.1(3) . . ?
C3 C2 Ir1 69.1(3) . . ?
C7 C2 Ir1 125.6(4) . . ?
C4 C3 C2 107.5(5) . . ?
C4 C3 C8 125.4(5) . . ?
C2 C3 C8 127.0(5) . . ?
C4 C3 Ir1 70.9(3) . . ?
C2 C3 Ir1 72.3(3) . . ?
C8 C3 Ir1 125.2(4) . . ?
C3 C4 C5 108.0(5) . . ?
C3 C4 C9 126.7(5) . . ?
C5 C4 C9 125.0(6) . . ?
C3 C4 Ir1 70.9(3) . . ?
C5 C4 Ir1 71.9(3) . . ?
C9 C4 Ir1 126.8(4) . . ?
C1 C5 C4 108.4(5) . . ?
C1 C5 C10 126.5(5) . . ?
C4 C5 C10 125.0(5) . . ?
C1 C5 Ir1 74.4(3) . . ?
C4 C5 Ir1 69.4(3) . . ?
C10 C5 Ir1 125.9(4) . . ?
N1 C11 Ir1 109.5(3) . . ?
N1 C14 C15 111.3(5) . . ?
C14 C15 N3 112.9(5) . . ?
C17 C16 N3 112.6(5) . . ?
C16 C17 N2 113.0(5) . . ?
C19 C18 N2 113.5(5) . . ?
N1 C19 C18 111.3(5) . . ?
C21 C20 C25 118.0(5) . . ?
C21 C20 P1 122.2(4) . . ?
C25 C20 P1 119.7(4) . . ?
C20 C21 C22 120.6(6) . . ?
C23 C22 C21 120.2(6) . . ?
C24 C23 C22 119.5(6) . . ?
C23 C24 C25 121.0(6) . . ?
C24 C25 C20 120.5(6) . . ?
C31 C26 C27 117.6(5) . . ?
C31 C26 P1 122.4(4) . . ?
C27 C26 P1 119.9(4) . . ?
C28 C27 C26 121.3(6) . . ?
C29 C28 C27 120.8(6) . . ?
C28 C29 C30 120.1(6) . . ?
C29 C30 C31 119.7(6) . . ?
C26 C31 C30 120.5(6) . . ?
C37 C32 C33 118.1(5) . . ?
C37 C32 P1 118.6(4) . . ?
C33 C32 P1 123.0(5) . . ?
C34 C33 C32 120.8(7) . . ?
C35 C34 C33 120.8(7) . . ?
C34 C35 C36 120.4(6) . . ?
C37 C36 C35 118.1(8) . . ?
C32 C37 C36 121.7(6) . . ?
C43 C38 C39 114.2(5) . . ?
C43 C38 B1 120.6(4) . . ?
C39 C38 B1 125.2(4) . . ?
C40 C39 C38 123.2(5) . . ?
C41 C40 C39 120.4(5) . . ?
C40 C41 C42 118.5(5) . . ?
C43 C42 C41 120.2(5) . . ?
C42 C43 C38 123.4(5) . . ?
C49 C44 C45 114.3(5) . . ?
C49 C44 B1 121.2(4) . . ?
C45 C44 B1 124.5(5) . . ?
C46 C45 C44 122.5(5) . . ?
C47 C46 C45 120.9(6) . . ?
C46 C47 C48 119.3(5) . . ?
C49 C48 C47 118.7(6) . . ?
C48 C49 C44 124.2(5) . . ?
C55 C50 C51 114.1(6) . . ?
C55 C50 B1 120.7(5) . . ?
C51 C50 B1 125.2(5) . . ?
C52 C51 C50 121.7(7) . . ?
C53 C52 C51 121.8(7) . . ?
C52 C53 C54 118.4(7) . . ?
C55 C54 C53 119.9(7) . . ?
C54 C55 C50 124.1(7) . . ?
C61 C56 C57 114.6(5) . . ?
C61 C56 B1 125.6(5) . . ?
C57 C56 B1 119.8(5) . . ?
C58 C57 C56 123.0(6) . . ?
C59 C58 C57 120.0(6) . . ?
C60 C59 C58 118.7(5) . . ?
C59 C60 C61 120.4(5) . . ?
C60 C61 C56 123.2(5) . . ?
C56 B1 C38 111.1(4) . . ?
C56 B1 C50 110.5(4) . . ?
C38 B1 C50 107.1(4) . . ?
C56 B1 C44 106.8(4) . . ?
C38 B1 C44 111.1(4) . . ?
C50 B1 C44 110.3(4) . . ?

loop_
_geom_bond_atom_site_label_1
_geom_bond_atom_site_label_2
_geom_bond_distance
_geom_bond_site_symmetry_2
_geom_bond_publ_flag
Ir1 C11 2.058(5) . ?
Ir1 C3 2.167(5) . ?
Ir1 C4 2.168(5) . ?
Ir1 C5 2.201(5) . ?
Ir1 C2 2.210(5) . ?
Ir1 C1 2.278(5) . ?
Ir1 Ru1 2.6459(4) . ?
Ru1 N1 2.114(4) . ?
Ru1 N3 2.172(4) . ?
Ru1 N2 2.203(4) . ?
Ru1 P1 2.2990(12) . ?
P1 C20 1.849(5) . ?
P1 C32 1.854(5) . ?
P1 C26 1.868(5) . ?
N1 C14 1.475(7) . ?
N1 C19 1.482(7) . ?
N1 C11 1.494(7) . ?
N2 C13 1.475(7) . ?
N2 C18 1.488(7) . ?
N2 C17 1.504(7) . ?
N3 C12 1.475(7) . ?
N3 C16 1.480(7) . ?
N3 C15 1.496(7) . ?
C1 C2 1.427(7) . ?
C1 C5 1.427(8) . ?
C1 C6 1.500(8) . ?
C2 C3 1.447(7) . ?
C2 C7 1.495(7) . ?
C3 C4 1.418(8) . ?
C3 C8 1.493(7) . ?
C4 C5 1.445(8) . ?
C4 C9 1.503(8) . ?
C5 C10 1.498(8) . ?
C14 C15 1.490(9) . ?
C16 C17 1.470(10) . ?
C18 C19 1.483(9) . ?
C20 C21 1.392(8) . ?
C20 C25 1.397(8) . ?
C21 C22 1.398(9) . ?
C22 C23 1.377(11) . ?
C23 C24 1.369(10) . ?
C24 C25 1.385(8) . ?
C26 C31 1.398(8) . ?
C26 C27 1.408(8) . ?
C27 C28 1.369(8) . ?
C28 C29 1.367(10) . ?
C29 C30 1.389(11) . ?
C30 C31 1.402(8) . ?
C32 C37 1.388(8) . ?
C32 C33 1.395(8) . ?
C33 C34 1.378(10) . ?
C34 C35 1.352(14) . ?
C35 C36 1.416(13) . ?
C36 C37 1.390(8) . ?
C38 C43 1.401(7) . ?
C38 C39 1.407(7) . ?
C38 B1 1.641(8) . ?
C39 C40 1.388(8) . ?
C40 C41 1.379(8) . ?
C41 C42 1.387(8) . ?
C42 C43 1.386(8) . ?
C44 C49 1.400(8) . ?
C44 C45 1.409(7) . ?
C44 B1 1.648(7) . ?
C45 C46 1.383(8) . ?
C46 C47 1.367(10) . ?
C47 C48 1.397(9) . ?
C48 C49 1.383(8) . ?
C50 C55 1.394(8) . ?
C50 C51 1.404(8) . ?
C50 B1 1.644(7) . ?
C51 C52 1.393(10) . ?
C52 C53 1.354(14) . ?
C53 C54 1.378(13) . ?
C54 C55 1.376(9) . ?
C56 C61 1.391(7) . ?
C56 C57 1.414(7) . ?
C56 B1 1.640(7) . ?
C57 C58 1.389(8) . ?
C58 C59 1.384(9) . ?
C59 C60 1.382(9) . ?
C60 C61 1.391(8) . ?
